data_2232651
loop_
_publ_author_name
'Kargar, Hadi'
'Kia, Reza'

_publ_section_title
;
 (<i>E</i>)-5-[(3-Ethoxy-2-hydroxybenzylidene)amino]-1,3,4-thiadiazole-2(3<i>H</i>)-thione
;
_journal_coeditor_code FF2044
_journal_issue 12
_journal_name_full 'Acta Crystallographica Section E'
_journal_page_first o3437
_journal_paper_doi 10.1107/S1600536811049877
_journal_volume 67
_journal_year 2011
_chemical_formula_iupac 'C11 H11 N3 O2 S2'
_chemical_formula_moiety 'C11 H11 N3 O2 S2'
_chemical_formula_sum 'C11 H11 N3 O2 S2'
_chemical_formula_weight 281.35
_chemical_name_systematic (<i>E</i>)-5-[(3-Ethoxy-2-hydroxybenzylidene)amino]-1,3,4-thiadiazole-2(3<i>H</i>)-thione
_space_group_IT_number 14
_symmetry_cell_setting monoclinic
_symmetry_space_group_name_Hall '-P 2ybc'
_symmetry_space_group_name_H-M 'P 1 21/c 1'
_atom_sites_solution_hydrogens geom
_atom_sites_solution_primary direct
_atom_sites_solution_secondary difmap
_audit_creation_method SHELXL-97
_cell_angle_alpha 90.00
_cell_angle_beta 99.352(9)
_cell_angle_gamma 90.00
_cell_formula_units_Z 4
_cell_length_a 8.9250(10)
_cell_length_b 11.3664(14)
_cell_length_c 12.8945(16)
_cell_measurement_reflns_used 8153
_cell_measurement_temperature 291(2)
_cell_measurement_theta_max 29.56
_cell_measurement_theta_min 1.79
_cell_volume 1290.7(3)
_computing_cell_refinement 'X-AREA (Stoe & Cie, 2009)'
_computing_data_collection 'X-AREA (Stoe & Cie, 2009)'
_computing_data_reduction 'X-AREA (Stoe & Cie, 2009)'
_computing_molecular_graphics 'SHELXTL (Sheldrick, 2008)'
_computing_publication_material
;
SHELXTL (Sheldrick, 2008) and PLATON (Spek, 2009)
;
_computing_structure_refinement 'SHELXTL (Sheldrick, 2008)'
_computing_structure_solution 'SHELXTL (Sheldrick, 2008)'
_diffrn_ambient_temperature 291(2)
_diffrn_measured_fraction_theta_full 0.995
_diffrn_measured_fraction_theta_max 0.995
_diffrn_measurement_device_type 'Stoe IPDS 2T Image Plate'
_diffrn_measurement_method '\f and \w scans'
_diffrn_radiation_monochromator graphite
_diffrn_radiation_source 'fine-focus sealed tube'
_diffrn_radiation_type MoK\a
_diffrn_radiation_wavelength 0.71073
_diffrn_reflns_av_R_equivalents 0.0361
_diffrn_reflns_av_sigmaI/netI 0.0408
_diffrn_reflns_limit_h_max 12
_diffrn_reflns_limit_h_min -12
_diffrn_reflns_limit_k_max 15
_diffrn_reflns_limit_k_min -15
_diffrn_reflns_limit_l_max 17
_diffrn_reflns_limit_l_min -15
_diffrn_reflns_number 10227
_diffrn_reflns_theta_full 29.17
_diffrn_reflns_theta_max 29.17
_diffrn_reflns_theta_min 2.31
_diffrn_standards_number 0
_exptl_absorpt_coefficient_mu 0.409
_exptl_absorpt_correction_T_max 0.9411
_exptl_absorpt_correction_T_min 0.9046
_exptl_absorpt_correction_type multi-scan
_exptl_absorpt_process_details
;
[MULABS (Blessing, 1995) in PLATON (Spek, 2009)]
;
_exptl_crystal_colour yellow
_exptl_crystal_density_diffrn 1.448
_exptl_crystal_density_method 'not measured'
_exptl_crystal_description Block
_exptl_crystal_F_000 584
_exptl_crystal_size_max 0.25
_exptl_crystal_size_mid 0.22
_exptl_crystal_size_min 0.15
_refine_diff_density_max 0.240
_refine_diff_density_min -0.303
_refine_ls_extinction_method none
_refine_ls_goodness_of_fit_ref 1.003
_refine_ls_hydrogen_treatment constr
_refine_ls_matrix_type full
_refine_ls_number_parameters 164
_refine_ls_number_reflns 3461
_refine_ls_number_restraints 0
_refine_ls_restrained_S_all 1.003
_refine_ls_R_factor_all 0.0799
_refine_ls_R_factor_gt 0.0460
_refine_ls_shift/su_max 0.001
_refine_ls_shift/su_mean 0.000
_refine_ls_structure_factor_coef Fsqd
_refine_ls_weighting_details 'calc w=1/[\s^2^(Fo^2^)+(0.0529P)^2^] where P=(Fo^2^+2Fc^2^)/3'
_refine_ls_weighting_scheme calc
_refine_ls_wR_factor_gt 0.0928
_refine_ls_wR_factor_ref 0.1027
_reflns_number_gt 2376
_reflns_number_total 3461
_reflns_threshold_expression I>2\s(I)
_cod_data_source_file ff2044.cif
_cod_data_source_block I
_cod_original_sg_symbol_H-M 'P 21/c'
_cod_database_code 2232651
_cod_database_fobs_code 2232651

loop_
_symmetry_equiv_pos_as_xyz
'x, y, z'
'-x, y+1/2, -z+1/2'
'-x, -y, -z'
'x, -y-1/2, z-1/2'

loop_
_atom_site_type_symbol
_atom_site_label
_atom_site_fract_x
_atom_site_fract_y
_atom_site_fract_z
_atom_site_U_iso_or_equiv
_atom_site_adp_type
_atom_site_calc_flag
_atom_site_refinement_flags
_atom_site_occupancy
_atom_site_symmetry_multiplicity
S S1 0.87646(6) 0.66233(4) 0.17887(4) 0.04681(15) Uani d . 1 1
S S2 0.95905(7) 0.83877(5) 0.35481(6) 0.0674(2) Uani d . 1 1
O O1 0.46721(15) 0.31614(11) 0.07089(10) 0.0420(3) Uani d . 1 1
H H1 0.5138 0.3743 0.1056 0.063 Uiso d R 1 1
O O2 0.37731(16) 0.13586(11) -0.04539(11) 0.0464(3) Uani d . 1 1
N N1 0.66203(16) 0.48422(12) 0.12047(11) 0.0343(3) Uani d . 1 1
N N2 0.65853(18) 0.59227(13) 0.27073(13) 0.0431(4) Uani d . 1 1
N N3 0.73429(19) 0.68024(13) 0.32832(13) 0.0459(4) Uani d . 1 1
H H3 0.7041 0.7048 0.3820 0.055 Uiso d R 1 1
C C1 0.54149(19) 0.29557(15) -0.01085(12) 0.0324(4) Uani d . 1 1
C C2 0.4937(2) 0.19863(15) -0.07513(14) 0.0364(4) Uani d . 1 1
C C3 0.5647(3) 0.17501(17) -0.16015(15) 0.0473(5) Uani d . 1 1
H H3A 0.5343 0.1104 -0.2026 0.057 Uiso calc R 1 1
C C4 0.6810(3) 0.2464(2) -0.18320(17) 0.0564(6) Uani d . 1 1
H H4A 0.7274 0.2295 -0.2410 0.068 Uiso calc R 1 1
C C5 0.7277(2) 0.34171(19) -0.12110(16) 0.0481(5) Uani d . 1 1
H H5A 0.8046 0.3900 -0.1376 0.058 Uiso calc R 1 1
C C6 0.6600(2) 0.36673(15) -0.03266(13) 0.0348(4) Uani d . 1 1
C C7 0.7168(2) 0.46283(15) 0.03607(14) 0.0355(4) Uani d . 1 1
H H7A 0.7943 0.5100 0.0190 0.043 Uiso calc R 1 1
C C8 0.72069(18) 0.57225(14) 0.18892(13) 0.0327(4) Uani d . 1 1
C C9 0.8533(2) 0.73096(16) 0.29585(15) 0.0410(4) Uani d . 1 1
C C10 0.3216(3) 0.03555(18) -0.10841(18) 0.0571(6) Uani d . 1 1
H H10A 0.3994 -0.0246 -0.1040 0.069 Uiso calc R 1 1
H H10B 0.2931 0.0585 -0.1814 0.069 Uiso calc R 1 1
C C11 0.1864(3) -0.0103(2) -0.0663(2) 0.0802(8) Uani d . 1 1
H H11A 0.1507 -0.0808 -0.1032 0.120 Uiso calc R 1 1
H H11B 0.1073 0.0479 -0.0759 0.120 Uiso calc R 1 1
H H11C 0.2143 -0.0273 0.0072 0.120 Uiso calc R 1 1

loop_
_atom_site_aniso_label
_atom_site_aniso_U_11
_atom_site_aniso_U_22
_atom_site_aniso_U_33
_atom_site_aniso_U_12
_atom_site_aniso_U_13
_atom_site_aniso_U_23
S1 0.0386(3) 0.0513(3) 0.0539(3) -0.0096(2) 0.0173(2) -0.0106(2)
S2 0.0545(3) 0.0618(4) 0.0836(5) -0.0179(3) 0.0043(3) -0.0267(3)
O1 0.0520(8) 0.0428(7) 0.0348(7) -0.0101(6) 0.0177(6) -0.0064(5)
O2 0.0550(8) 0.0394(7) 0.0444(8) -0.0097(6) 0.0067(6) -0.0034(6)
N1 0.0360(8) 0.0322(7) 0.0349(8) 0.0024(6) 0.0061(6) -0.0007(6)
N2 0.0478(9) 0.0386(8) 0.0459(9) -0.0094(7) 0.0163(7) -0.0090(7)
N3 0.0511(10) 0.0440(8) 0.0460(9) -0.0089(7) 0.0174(8) -0.0154(7)
C1 0.0367(9) 0.0349(8) 0.0261(8) 0.0069(7) 0.0062(7) 0.0013(6)
C2 0.0406(9) 0.0347(8) 0.0322(9) 0.0042(7) 0.0011(7) 0.0025(7)
C3 0.0592(12) 0.0446(10) 0.0378(10) 0.0063(9) 0.0066(9) -0.0100(8)
C4 0.0604(13) 0.0683(14) 0.0451(12) 0.0048(11) 0.0221(10) -0.0173(10)
C5 0.0426(10) 0.0616(12) 0.0438(11) -0.0024(9) 0.0182(9) -0.0077(9)
C6 0.0349(9) 0.0398(9) 0.0301(8) 0.0054(7) 0.0065(7) -0.0012(7)
C7 0.0310(9) 0.0384(9) 0.0372(9) 0.0012(7) 0.0062(7) 0.0019(7)
C8 0.0323(8) 0.0297(8) 0.0369(9) 0.0020(7) 0.0077(7) 0.0006(7)
C9 0.0359(9) 0.0380(9) 0.0478(11) 0.0030(8) 0.0031(8) -0.0062(8)
C10 0.0692(15) 0.0437(11) 0.0527(13) -0.0090(10) -0.0070(11) -0.0053(9)
C11 0.0754(18) 0.0700(16) 0.090(2) -0.0320(14) -0.0014(15) -0.0004(14)

loop_
_atom_type_symbol
_atom_type_description
_atom_type_scat_dispersion_real
_atom_type_scat_dispersion_imag
_atom_type_scat_source
C C 0.0033 0.0016 'International Tables Vol C Tables 4.2.6.8 and 6.1.1.4'
H H 0.0000 0.0000 'International Tables Vol C Tables 4.2.6.8 and 6.1.1.4'
N N 0.0061 0.0033 'International Tables Vol C Tables 4.2.6.8 and 6.1.1.4'
O O 0.0106 0.0060 'International Tables Vol C Tables 4.2.6.8 and 6.1.1.4'
S S 0.1246 0.1234 'International Tables Vol C Tables 4.2.6.8 and 6.1.1.4'

loop_
_geom_angle_atom_site_label_1
_geom_angle_atom_site_label_2
_geom_angle_atom_site_label_3
_geom_angle
C9 S1 C8 89.45(9)
C1 O1 H1 106.2
C2 O2 C10 117.63(16)
C7 N1 C8 121.41(15)
C8 N2 N3 109.58(15)
C9 N3 N2 119.82(15)
C9 N3 H3 119.9
N2 N3 H3 120.2
O1 C1 C6 122.67(15)
O1 C1 C2 117.08(15)
C6 C1 C2 120.25(16)
O2 C2 C3 126.19(16)
O2 C2 C1 114.63(15)
C3 C2 C1 119.18(17)
C2 C3 C4 120.87(18)
C2 C3 H3A 119.6
C4 C3 H3A 119.6
C5 C4 C3 120.29(18)
C5 C4 H4A 119.9
C3 C4 H4A 119.9
C4 C5 C6 120.27(19)
C4 C5 H5A 119.9
C6 C5 H5A 119.9
C1 C6 C5 119.12(16)
C1 C6 C7 121.06(15)
C5 C6 C7 119.78(17)
N1 C7 C6 121.18(16)
N1 C7 H7A 119.4
C6 C7 H7A 119.4
N2 C8 N1 118.84(15)
N2 C8 S1 114.22(13)
N1 C8 S1 126.94(13)
N3 C9 S2 126.83(15)
N3 C9 S1 106.92(13)
S2 C9 S1 126.25(12)
O2 C10 C11 107.2(2)
O2 C10 H10A 110.3
C11 C10 H10A 110.3
O2 C10 H10B 110.3
C11 C10 H10B 110.3
H10A C10 H10B 108.5
C10 C11 H11A 109.5
C10 C11 H11B 109.5
H11A C11 H11B 109.5
C10 C11 H11C 109.5
H11A C11 H11C 109.5
H11B C11 H11C 109.5

loop_
_geom_bond_atom_site_label_1
_geom_bond_atom_site_label_2
_geom_bond_distance
S1 C9 1.7400(19)
S1 C8 1.7483(17)
S2 C9 1.6544(19)
O1 C1 1.354(2)
O1 H1 0.8659
O2 C2 1.365(2)
O2 C10 1.441(2)
N1 C7 1.287(2)
N1 C8 1.380(2)
N2 C8 1.290(2)
N2 N3 1.358(2)
N3 C9 1.335(2)
N3 H3 0.8311
C1 C6 1.396(2)
C1 C2 1.403(2)
C2 C3 1.379(3)
C3 C4 1.387(3)
C3 H3A 0.9300
C4 C5 1.371(3)
C4 H4A 0.9300
C5 C6 1.404(3)
C5 H5A 0.9300
C6 C7 1.446(2)
C7 H7A 0.9300
C10 C11 1.495(3)
C10 H10A 0.9700
C10 H10B 0.9700
C11 H11A 0.9600
C11 H11B 0.9600
C11 H11C 0.9600

loop_
_geom_hbond_atom_site_label_D
_geom_hbond_atom_site_label_H
_geom_hbond_atom_site_label_A
_geom_hbond_site_symmetry_A
_geom_hbond_distance_DH
_geom_hbond_distance_HA
_geom_hbond_distance_DA
_geom_hbond_angle_DHA
_geom_hbond_publ_flag
O1 H1 N1 . 0.87 1.81 2.5924(19) 150 y
N3 H3 O1 2_655 0.83 2.15 2.841(2) 141 y
N3 H3 O2 2_655 0.83 2.47 3.160(2) 142 y
C3 H3A N2 4_565 0.93 2.60 3.312(3) 133 y

loop_
_geom_torsion_atom_site_label_1
_geom_torsion_atom_site_label_2
_geom_torsion_atom_site_label_3
_geom_torsion_atom_site_label_4
_geom_torsion
C8 N2 N3 C9 0.1(3)
C10 O2 C2 C3 -0.4(3)
C10 O2 C2 C1 179.53(16)
O1 C1 C2 O2 -0.7(2)
C6 C1 C2 O2 179.79(15)
O1 C1 C2 C3 179.21(16)
C6 C1 C2 C3 -0.3(3)
O2 C2 C3 C4 179.21(19)
C1 C2 C3 C4 -0.7(3)
C2 C3 C4 C5 0.3(3)
C3 C4 C5 C6 1.0(3)
O1 C1 C6 C5 -177.84(16)
C2 C1 C6 C5 1.6(3)
O1 C1 C6 C7 4.2(3)
C2 C1 C6 C7 -176.35(15)
C4 C5 C6 C1 -2.0(3)
C4 C5 C6 C7 175.99(19)
C8 N1 C7 C6 176.85(15)
C1 C6 C7 N1 1.4(3)
C5 C6 C7 N1 -176.53(17)
N3 N2 C8 N1 178.96(15)
N3 N2 C8 S1 -0.3(2)
C7 N1 C8 N2 177.93(17)
C7 N1 C8 S1 -2.9(2)
C9 S1 C8 N2 0.27(15)
C9 S1 C8 N1 -178.89(16)
N2 N3 C9 S2 179.90(14)
N2 N3 C9 S1 0.1(2)
C8 S1 C9 N3 -0.18(14)
C8 S1 C9 S2 179.99(14)
C2 O2 C10 C11 -174.57(18)

loop_
_cod_related_entry_id
_cod_related_entry_database
_cod_related_entry_code
1 ChemSpider 30657213
